data_7217140
loop_
_publ_author_name
'Wang, Lin'
'Wen, Xiaonan'
'Li, Ping'
'Wang, Jianming'
'Yang, Ping'
'Zhang, Hailu'
'Deng, Zongwu'

_publ_section_title
;
 2&#x2009;:&#x2009;1 5-Fluorocytosine--acesulfame CAB cocrystal and
 1&#x2009;:&#x2009;1 5-fluorocytosine--acesulfame salt hydrate with
 enhanced stability against hydration
;
_journal_issue 36
_journal_name_full CrystEngComm
_journal_page_first 8537
_journal_paper_doi 10.1039/C4CE01150C
_journal_volume 16
_journal_year 2014
_chemical_formula_moiety '2(C4 H4 N O4 S), 2(C4 H5 F N3 O), H2 O'
_chemical_formula_sum 'C16 H20 F2 N8 O11 S2'
_chemical_formula_weight 602.52
_chemical_name_systematic
; 
 ? 
;
_space_group_IT_number 15
_space_group_name_Hall '-C 2yc'
_space_group_name_H-M_alt 'C 1 2/c 1'
_symmetry_space_group_name_Hall '-C 2yc'
_symmetry_space_group_name_H-M 'C 1 2/c 1'
_atom_sites_solution_hydrogens geom
_atom_sites_solution_primary direct
_atom_sites_solution_secondary difmap
_audit_creation_method SHELXL-97
_cell_angle_alpha 90.00
_cell_angle_beta 105.987(4)
_cell_angle_gamma 90.00
_cell_formula_units_Z 8
_cell_length_a 26.3596(11)
_cell_length_b 5.8523(3)
_cell_length_c 32.3137(11)
_cell_measurement_reflns_used 5540
_cell_measurement_temperature 240.00(10)
_cell_measurement_theta_max 29.1270
_cell_measurement_theta_min 3.2020
_cell_volume 4792.1(4)
_computing_cell_refinement
'CrysAlisPro, Agilent Technologies, Version 1.171.36.32 (release 02-08-2013 CrysAlis171 .NET) (compiled Aug 2 2013,16:46:58)'
_computing_data_collection
'CrysAlisPro, Agilent Technologies, Version 1.171.36.32 (release 02-08-2013 CrysAlis171 .NET) (compiled Aug 2 2013,16:46:58)'
_computing_data_reduction
'CrysAlisPro, Agilent Technologies, Version 1.171.36.32 (release 02-08-2013 CrysAlis171 .NET) (compiled Aug 2 2013,16:46:58)'
_computing_structure_refinement 'SHELXL-97 (Sheldrick, 1997)'
_computing_structure_solution 'SHELXS-97 (Sheldrick, 1990)'
_diffrn_ambient_temperature 240.00(10)
_diffrn_detector_area_resol_mean 10.4471
_diffrn_measured_fraction_theta_full 0.999
_diffrn_measured_fraction_theta_max 0.999
_diffrn_measurement_device_type 'Xcalibur, Atlas, Gemini'
_diffrn_measurement_method '\w scans'
_diffrn_radiation_monochromator graphite
_diffrn_radiation_source 'fine-focus sealed tube'
_diffrn_radiation_type MoK\a
_diffrn_radiation_wavelength 0.71073
_diffrn_reflns_av_R_equivalents 0.0442
_diffrn_reflns_av_sigmaI/netI 0.0395
_diffrn_reflns_limit_h_max 32
_diffrn_reflns_limit_h_min -27
_diffrn_reflns_limit_k_max 7
_diffrn_reflns_limit_k_min -6
_diffrn_reflns_limit_l_max 36
_diffrn_reflns_limit_l_min -40
_diffrn_reflns_number 25239
_diffrn_reflns_theta_full 26.36
_diffrn_reflns_theta_max 26.36
_diffrn_reflns_theta_min 3.12
_diffrn_source 'Enhance (Mo) X-ray Source'
_exptl_absorpt_coefficient_mu 0.313
_exptl_absorpt_correction_T_max 1.00000
_exptl_absorpt_correction_T_min 0.66724
_exptl_absorpt_correction_type multi-scan
_exptl_absorpt_process_details
'CrysAlisPro, Agilent Technologies, Version 1.171.36.32 (release 02-08-2013 CrysAlis171 .NET) (compiled Aug 2 2013,16:46:58) Empirical absorption correction using spherical harmonics, implemented in SCALE3 ABSPACK scaling algorithm.'
_exptl_crystal_colour 'clear light colourless'
_exptl_crystal_density_diffrn 1.670
_exptl_crystal_density_method 'not measured'
_exptl_crystal_description block
_exptl_crystal_F_000 2480
_exptl_crystal_size_max 0.4
_exptl_crystal_size_mid 0.12
_exptl_crystal_size_min 0.1
_refine_diff_density_max 0.288
_refine_diff_density_min -0.554
_refine_diff_density_rms 0.054
_refine_ls_extinction_method none
_refine_ls_goodness_of_fit_ref 1.010
_refine_ls_hydrogen_treatment mixed
_refine_ls_matrix_type full
_refine_ls_number_parameters 387
_refine_ls_number_reflns 4908
_refine_ls_number_restraints 5
_refine_ls_restrained_S_all 1.009
_refine_ls_R_factor_all 0.0672
_refine_ls_R_factor_gt 0.0451
_refine_ls_shift/su_max 0.002
_refine_ls_shift/su_mean 0.000
_refine_ls_structure_factor_coef Fsqd
_refine_ls_weighting_details 'calc w=1/[\s^2^(Fo^2^)+(0.0490P)^2^+4.6200P] where P=(Fo^2^+2Fc^2^)/3'
_refine_ls_weighting_scheme calc
_refine_ls_wR_factor_gt 0.0978
_refine_ls_wR_factor_ref 0.1066
_reflns_number_gt 3737
_reflns_number_total 4908
_reflns_threshold_expression >2sigma(I)
_cod_data_source_file c4ce01150c2.cif
_cod_data_source_block FCAH11
_cod_depositor_comments 'Adding full bibliography for 7217140--7217141.cif.'
_cod_original_cell_volume 4792.0(3)
_cod_database_code 7217140

loop_
_symmetry_equiv_pos_as_xyz
'x, y, z'
'-x, y, -z+1/2'
'x+1/2, y+1/2, z'
'-x+1/2, y+1/2, -z+1/2'
'-x, -y, -z'
'x, -y, z-1/2'
'-x+1/2, -y+1/2, -z'
'x+1/2, -y+1/2, z-1/2'

loop_
_atom_site_label
_atom_site_type_symbol
_atom_site_fract_x
_atom_site_fract_y
_atom_site_fract_z
_atom_site_U_iso_or_equiv
_atom_site_adp_type
_atom_site_occupancy
_atom_site_symmetry_multiplicity
_atom_site_calc_flag
_atom_site_refinement_flags
S1 S 0.65182(2) 0.86240(11) 0.526660(18) 0.02898(16) Uani 1 1 d .
S2 S 0.49281(3) 0.51570(13) 0.650993(19) 0.03709(18) Uani 1 1 d .
F1 F 0.33224(6) 0.5267(3) 0.54768(5) 0.0466(4) Uani 1 1 d .
F2 F 0.36989(6) 0.2622(2) 0.79262(4) 0.0383(4) Uani 1 1 d .
O1 O 0.63114(7) 1.0652(3) 0.55216(5) 0.0317(4) Uani 1 1 d .
O2 O 0.60598(7) 0.7628(3) 0.49897(5) 0.0445(5) Uani 1 1 d .
O3 O 0.68725(8) 0.9750(3) 0.50720(6) 0.0496(5) Uani 1 1 d .
O4 O 0.68333(7) 0.4959(3) 0.62236(5) 0.0352(4) Uani 1 1 d .
O5 O 0.48060(7) 0.5202(3) 0.59943(5) 0.0399(5) Uani 1 1 d .
O6 O 0.53984(7) 0.6456(4) 0.66702(6) 0.0517(6) Uani 1 1 d .
O7 O 0.49535(9) 0.2787(4) 0.66161(6) 0.0595(6) Uani 1 1 d .
O8 O 0.38197(7) 0.9037(3) 0.64776(5) 0.0369(4) Uani 1 1 d .
O9 O 0.24034(7) 0.5178(3) 0.67548(5) 0.0355(4) Uani 1 1 d .
O10 O 0.30297(7) 1.0443(3) 0.71084(5) 0.0337(4) Uani 1 1 d .
O11 O 0.54470(10) -0.0043(4) 0.73412(12) 0.0750(8) Uani 1 1 d D
H11A H 0.5464(19) -0.107(6) 0.7174(12) 0.113 Uiso 1 1 d D
H11B H 0.521(3) -0.023(15) 0.746(3) 0.113 Uiso 0.50 1 d PD
H11C H 0.528(3) 0.073(5) 0.7138(17) 0.113 Uiso 0.50 1 d PD
N1 N 0.68383(7) 0.6954(3) 0.56285(6) 0.0273(4) Uani 1 1 d .
N2 N 0.44340(8) 0.6269(4) 0.66122(6) 0.0361(5) Uani 1 1 d .
N3 N 0.29620(8) 0.3495(3) 0.64194(6) 0.0291(5) Uani 1 1 d D
H3 H 0.3025(10) 0.245(3) 0.6610(6) 0.035 Uiso 1 1 d D
N4 N 0.25199(8) 0.6835(3) 0.61547(6) 0.0239(4) Uani 1 1 d .
H4 H 0.2287(10) 0.788(4) 0.6164(7) 0.029 Uiso 1 1 d .
N5 N 0.26547(9) 0.8691(4) 0.55637(6) 0.0295(5) Uani 1 1 d .
H5A H 0.2427(11) 0.975(5) 0.5574(8) 0.035 Uiso 1 1 d .
H5B H 0.2826(10) 0.884(4) 0.5346(8) 0.035 Uiso 1 1 d .
N6 N 0.30240(8) 0.7937(4) 0.76438(6) 0.0295(5) Uani 1 1 d .
H6A H 0.2828(10) 0.881(5) 0.7745(8) 0.035 Uiso 1 1 d .
N7 N 0.35450(7) 0.7269(3) 0.71866(6) 0.0239(4) Uani 1 1 d .
H7 H 0.3666(10) 0.776(4) 0.6971(8) 0.029 Uiso 1 1 d .
N8 N 0.40707(9) 0.4042(4) 0.72567(7) 0.0328(5) Uani 1 1 d .
H8D H 0.4191(11) 0.466(5) 0.7052(9) 0.039 Uiso 1 1 d .
H8E H 0.4175(10) 0.282(5) 0.7374(8) 0.039 Uiso 1 1 d D
C1 C 0.66404(9) 0.6520(4) 0.59635(7) 0.0259(5) Uani 1 1 d .
C2 C 0.62266(9) 0.7961(4) 0.60426(7) 0.0296(5) Uani 1 1 d .
H2 H 0.6054 0.7476 0.6242 0.036 Uiso 1 1 calc R
C3 C 0.60851(9) 0.9945(4) 0.58414(7) 0.0288(5) Uani 1 1 d .
C4 C 0.57136(11) 1.1646(5) 0.59249(9) 0.0433(7) Uani 1 1 d .
H4A H 0.5432 1.1884 0.5667 0.065 Uiso 1 1 calc R
H4B H 0.5896 1.3061 0.6012 0.065 Uiso 1 1 calc R
H4C H 0.5570 1.1100 0.6149 0.065 Uiso 1 1 calc R
C5 C 0.41829(9) 0.8031(4) 0.63696(7) 0.0291(5) Uani 1 1 d .
C6 C 0.43087(10) 0.8583(4) 0.59682(7) 0.0322(6) Uani 1 1 d .
H6 H 0.4189 0.9960 0.5833 0.039 Uiso 1 1 calc R
C7 C 0.45850(10) 0.7207(5) 0.57905(7) 0.0322(6) Uani 1 1 d .
C8 C 0.46835(11) 0.7389(5) 0.53606(7) 0.0431(7) Uani 1 1 d .
H8A H 0.5055 0.7250 0.5391 0.065 Uiso 1 1 calc R
H8B H 0.4561 0.8845 0.5235 0.065 Uiso 1 1 calc R
H8C H 0.4498 0.6191 0.5177 0.065 Uiso 1 1 calc R
C9 C 0.32010(9) 0.3504(4) 0.60942(8) 0.0310(6) Uani 1 1 d .
H9 H 0.3433 0.2340 0.6075 0.037 Uiso 1 1 calc R
C10 C 0.31013(10) 0.5177(4) 0.58056(8) 0.0294(5) Uani 1 1 d .
C11 C 0.27511(9) 0.6977(4) 0.58311(7) 0.0242(5) Uani 1 1 d .
C12 C 0.26151(9) 0.5145(4) 0.64628(7) 0.0261(5) Uani 1 1 d .
C13 C 0.31872(9) 0.5927(4) 0.78526(7) 0.0287(5) Uani 1 1 d .
H13 H 0.3061 0.5488 0.8083 0.034 Uiso 1 1 calc R
C14 C 0.35229(9) 0.4611(4) 0.77289(7) 0.0257(5) Uani 1 1 d .
C15 C 0.37297(9) 0.5259(4) 0.73843(7) 0.0241(5) Uani 1 1 d .
C16 C 0.31853(9) 0.8672(4) 0.73028(7) 0.0247(5) Uani 1 1 d .

loop_
_atom_site_aniso_label
_atom_site_aniso_U_11
_atom_site_aniso_U_22
_atom_site_aniso_U_33
_atom_site_aniso_U_23
_atom_site_aniso_U_13
_atom_site_aniso_U_12
S1 0.0340(3) 0.0309(3) 0.0254(3) 0.0046(2) 0.0138(2) 0.0071(3)
S2 0.0327(4) 0.0525(4) 0.0297(3) 0.0098(3) 0.0146(3) 0.0183(3)
F1 0.0580(10) 0.0436(9) 0.0526(9) 0.0012(7) 0.0392(8) 0.0101(8)
F2 0.0443(9) 0.0353(8) 0.0360(7) 0.0136(6) 0.0122(6) 0.0047(7)
O1 0.0380(10) 0.0253(9) 0.0358(9) 0.0031(7) 0.0172(7) 0.0052(7)
O2 0.0458(11) 0.0483(12) 0.0332(9) -0.0068(8) 0.0005(8) 0.0099(9)
O3 0.0588(13) 0.0512(13) 0.0521(11) 0.0195(10) 0.0377(10) 0.0098(10)
O4 0.0453(11) 0.0374(10) 0.0280(8) 0.0084(7) 0.0184(8) 0.0162(8)
O5 0.0479(11) 0.0454(11) 0.0301(9) 0.0033(8) 0.0170(8) 0.0183(9)
O6 0.0310(11) 0.0850(16) 0.0393(10) -0.0004(10) 0.0100(8) 0.0097(10)
O7 0.0731(15) 0.0563(14) 0.0575(12) 0.0249(11) 0.0320(11) 0.0326(12)
O8 0.0348(10) 0.0418(11) 0.0413(10) 0.0082(8) 0.0223(8) 0.0147(8)
O9 0.0397(10) 0.0416(11) 0.0296(9) 0.0096(8) 0.0168(8) -0.0010(8)
O10 0.0394(10) 0.0307(10) 0.0343(9) 0.0060(8) 0.0156(8) 0.0085(8)
O11 0.0511(16) 0.0390(14) 0.143(3) -0.0057(14) 0.0405(15) -0.0020(11)
N1 0.0286(11) 0.0314(11) 0.0268(9) 0.0051(8) 0.0158(8) 0.0074(9)
N2 0.0317(12) 0.0488(14) 0.0335(11) 0.0110(10) 0.0185(9) 0.0146(10)
N3 0.0320(11) 0.0242(11) 0.0296(10) 0.0085(8) 0.0060(9) 0.0036(9)
N4 0.0252(11) 0.0233(10) 0.0259(9) 0.0038(8) 0.0117(8) 0.0042(8)
N5 0.0361(12) 0.0277(11) 0.0304(10) 0.0058(9) 0.0185(9) 0.0061(9)
N6 0.0367(12) 0.0331(12) 0.0238(10) -0.0006(8) 0.0167(9) 0.0058(9)
N7 0.0246(11) 0.0276(11) 0.0226(9) 0.0024(8) 0.0119(8) -0.0003(8)
N8 0.0338(12) 0.0336(13) 0.0350(12) 0.0105(10) 0.0165(9) 0.0090(10)
C1 0.0276(13) 0.0277(13) 0.0244(11) -0.0008(10) 0.0107(9) 0.0015(10)
C2 0.0292(13) 0.0361(14) 0.0285(11) 0.0005(10) 0.0165(10) 0.0056(11)
C3 0.0264(13) 0.0326(14) 0.0299(12) -0.0069(10) 0.0118(10) 0.0002(10)
C4 0.0412(16) 0.0379(16) 0.0554(17) -0.0074(13) 0.0212(13) 0.0114(13)
C5 0.0238(13) 0.0350(14) 0.0306(12) 0.0017(10) 0.0108(10) 0.0014(11)
C6 0.0326(14) 0.0345(14) 0.0317(12) 0.0082(11) 0.0126(10) 0.0079(11)
C7 0.0288(13) 0.0411(15) 0.0262(11) 0.0030(11) 0.0069(10) 0.0023(11)
C8 0.0457(17) 0.0590(19) 0.0266(12) 0.0038(12) 0.0131(11) 0.0084(14)
C9 0.0273(13) 0.0260(13) 0.0385(13) -0.0033(10) 0.0072(10) 0.0060(10)
C10 0.0317(13) 0.0283(13) 0.0336(12) -0.0036(10) 0.0182(10) 0.0012(11)
C11 0.0237(12) 0.0262(12) 0.0239(11) -0.0007(9) 0.0086(9) -0.0014(10)
C12 0.0266(13) 0.0259(13) 0.0248(11) 0.0028(9) 0.0056(10) -0.0048(10)
C13 0.0306(13) 0.0364(14) 0.0205(11) 0.0028(10) 0.0096(9) -0.0038(11)
C14 0.0264(13) 0.0273(13) 0.0229(11) 0.0055(9) 0.0059(9) -0.0028(10)
C15 0.0219(12) 0.0256(12) 0.0233(11) -0.0001(9) 0.0037(9) -0.0009(10)
C16 0.0236(12) 0.0266(12) 0.0243(11) -0.0020(10) 0.0074(9) -0.0018(10)

loop_
_atom_type_symbol
_atom_type_description
_atom_type_scat_dispersion_real
_atom_type_scat_dispersion_imag
_atom_type_scat_source
C C 0.0033 0.0016 'International Tables Vol C Tables 4.2.6.8 and 6.1.1.4'
H H 0.0000 0.0000 'International Tables Vol C Tables 4.2.6.8 and 6.1.1.4'
F F 0.0171 0.0103 'International Tables Vol C Tables 4.2.6.8 and 6.1.1.4'
N N 0.0061 0.0033 'International Tables Vol C Tables 4.2.6.8 and 6.1.1.4'
O O 0.0106 0.0060 'International Tables Vol C Tables 4.2.6.8 and 6.1.1.4'
S S 0.1246 0.1234 'International Tables Vol C Tables 4.2.6.8 and 6.1.1.4'

loop_
_geom_angle_atom_site_label_1
_geom_angle_atom_site_label_2
_geom_angle_atom_site_label_3
_geom_angle
O2 S1 O3 117.45(12)
O2 S1 N1 113.72(12)
O3 S1 N1 109.40(11)
O2 S1 O1 105.94(10)
O3 S1 O1 103.82(11)
N1 S1 O1 105.21(9)
O6 S2 O7 116.95(13)
O6 S2 N2 113.04(13)
O7 S2 N2 109.83(13)
O6 S2 O5 105.88(11)
O7 S2 O5 104.37(12)
N2 S2 O5 105.69(10)
C3 O1 S1 115.62(15)
C7 O5 S2 116.25(15)
H11A O11 H11B 113(7)
H11A O11 H11C 89(6)
H11B O11 H11C 97(9)
C1 N1 S1 117.73(16)
C5 N2 S2 119.72(17)
C12 N3 C9 122.7(2)
C12 N3 H3 116.0(18)
C9 N3 H3 121.3(18)
C11 N4 C12 125.0(2)
C11 N4 H4 117.1(16)
C12 N4 H4 117.9(16)
C11 N5 H5A 122.3(18)
C11 N5 H5B 121.4(16)
H5A N5 H5B 116(2)
C16 N6 C13 123.3(2)
C16 N6 H6A 118.6(19)
C13 N6 H6A 117.9(18)
C15 N7 C16 124.6(2)
C15 N7 H7 119.1(16)
C16 N7 H7 116.2(16)
C15 N8 H8D 115.6(18)
C15 N8 H8E 120(2)
H8D N8 H8E 124(3)
O4 C1 N1 120.1(2)
O4 C1 C2 119.4(2)
N1 C1 C2 120.4(2)
C3 C2 C1 122.8(2)
C3 C2 H2 118.6
C1 C2 H2 118.6
C2 C3 O1 120.1(2)
C2 C3 C4 127.6(2)
O1 C3 C4 112.2(2)
C3 C4 H4A 109.5
C3 C4 H4B 109.5
H4A C4 H4B 109.5
C3 C4 H4C 109.5
H4A C4 H4C 109.5
H4B C4 H4C 109.5
O8 C5 N2 119.1(2)
O8 C5 C6 121.4(2)
N2 C5 C6 119.3(2)
C7 C6 C5 122.6(2)
C7 C6 H6 118.7
C5 C6 H6 118.7
C6 C7 O5 121.2(2)
C6 C7 C8 128.5(2)
O5 C7 C8 110.2(2)
C7 C8 H8A 109.5
C7 C8 H8B 109.5
H8A C8 H8B 109.5
C7 C8 H8C 109.5
H8A C8 H8C 109.5
H8B C8 H8C 109.5
C10 C9 N3 120.0(2)
C10 C9 H9 120.0
N3 C9 H9 120.0
C9 C10 F1 122.6(2)
C9 C10 C11 120.9(2)
F1 C10 C11 116.6(2)
N5 C11 N4 120.9(2)
N5 C11 C10 123.0(2)
N4 C11 C10 116.1(2)
O9 C12 N3 123.5(2)
O9 C12 N4 121.1(2)
N3 C12 N4 115.3(2)
C14 C13 N6 120.1(2)
C14 C13 H13 120.0
N6 C13 H13 120.0
C13 C14 F2 122.3(2)
C13 C14 C15 121.2(2)
F2 C14 C15 116.5(2)
N8 C15 N7 120.9(2)
N8 C15 C14 123.4(2)
N7 C15 C14 115.7(2)
O10 C16 N6 123.4(2)
O10 C16 N7 121.5(2)
N6 C16 N7 115.1(2)

loop_
_geom_bond_atom_site_label_1
_geom_bond_atom_site_label_2
_geom_bond_distance
S1 O2 1.4159(19)
S1 O3 1.423(2)
S1 N1 1.5783(19)
S1 O1 1.6226(17)
S2 O6 1.425(2)
S2 O7 1.426(2)
S2 N2 1.571(2)
S2 O5 1.6079(17)
F1 C10 1.346(3)
F2 C14 1.347(3)
O1 C3 1.391(3)
O4 C1 1.251(3)
O5 C7 1.392(3)
O8 C5 1.252(3)
O9 C12 1.221(3)
O10 C16 1.222(3)
O11 H11A 0.817(10)
O11 H11B 0.825(10)
O11 H11C 0.821(10)
N1 C1 1.349(3)
N2 C5 1.353(3)
N3 C12 1.364(3)
N3 C9 1.366(3)
N3 H3 0.851(10)
N4 C11 1.350(3)
N4 C12 1.377(3)
N4 H4 0.87(3)
N5 C11 1.302(3)
N5 H5A 0.87(3)
N5 H5B 0.94(3)
N6 C16 1.355(3)
N6 C13 1.365(3)
N6 H6A 0.85(3)
N7 C15 1.363(3)
N7 C16 1.382(3)
N7 H7 0.89(3)
N8 C15 1.300(3)
N8 H8D 0.89(3)
N8 H8E 0.82(3)
C1 C2 1.456(3)
C2 C3 1.333(3)
C2 H2 0.9300
C3 C4 1.472(3)
C4 H4A 0.9600
C4 H4B 0.9600
C4 H4C 0.9600
C5 C6 1.461(3)
C6 C7 1.319(3)
C6 H6 0.9300
C7 C8 1.486(3)
C8 H8A 0.9600
C8 H8B 0.9600
C8 H8C 0.9600
C9 C10 1.327(3)
C9 H9 0.9300
C10 C11 1.418(3)
C13 C14 1.316(3)
C13 H13 0.9300
C14 C15 1.420(3)

loop_
_geom_hbond_atom_site_label_D
_geom_hbond_atom_site_label_H
_geom_hbond_atom_site_label_A
_geom_hbond_distance_DH
_geom_hbond_distance_HA
_geom_hbond_distance_DA
_geom_hbond_angle_DHA
_geom_hbond_site_symmetry_A
N8 H8E O11 0.82(3) 2.03(3) 2.848(3) 171(3) 2_656
N8 H8D N2 0.89(3) 1.95(3) 2.838(3) 175(3) .
N7 H7 O8 0.89(3) 1.90(3) 2.785(3) 171(2) .
N6 H6A O9 0.85(3) 2.04(3) 2.824(3) 152(2) 4_556
N5 H5A N1 0.87(3) 2.06(3) 2.927(3) 173(3) 3_455
N4 H4 O4 0.87(3) 1.75(3) 2.625(3) 176(2) 3_455
N3 H3 O10 0.851(10) 1.991(12) 2.822(2) 165(3) 1_545
O11 H11A O6 0.817(10) 2.151(13) 2.960(4) 171(5) 1_545
O11 H11C O7 0.821(10) 2.057(17) 2.872(4) 171(9) .
O11 H11B O11 0.825(10) 2.01(3) 2.818(6) 166(9) 2_656

loop_
_geom_torsion_atom_site_label_1
_geom_torsion_atom_site_label_2
_geom_torsion_atom_site_label_3
_geom_torsion_atom_site_label_4
_geom_torsion
O2 S1 O1 C3 74.09(17)
O3 S1 O1 C3 -161.58(16)
N1 S1 O1 C3 -46.65(18)
O6 S2 O5 C7 -77.28(19)
O7 S2 O5 C7 158.71(19)
N2 S2 O5 C7 42.9(2)
O2 S1 N1 C1 -75.1(2)
O3 S1 N1 C1 151.41(18)
O1 S1 N1 C1 40.4(2)
O6 S2 N2 C5 79.0(2)
O7 S2 N2 C5 -148.4(2)
O5 S2 N2 C5 -36.3(2)
S1 N1 C1 O4 169.23(18)
S1 N1 C1 C2 -15.1(3)
O4 C1 C2 C3 164.5(2)
N1 C1 C2 C3 -11.3(4)
C1 C2 C3 O1 4.1(3)
C1 C2 C3 C4 -173.3(2)
S1 O1 C3 C2 27.0(3)
S1 O1 C3 C4 -155.15(17)
S2 N2 C5 O8 -173.62(19)
S2 N2 C5 C6 11.8(3)
O8 C5 C6 C7 -162.0(3)
N2 C5 C6 C7 12.5(4)
C5 C6 C7 O5 -4.6(4)
C5 C6 C7 C8 171.3(3)
S2 O5 C7 C6 -25.3(3)
S2 O5 C7 C8 158.08(18)
C12 N3 C9 C10 0.5(3)
N3 C9 C10 F1 -179.5(2)
N3 C9 C10 C11 0.5(4)
C12 N4 C11 N5 -177.0(2)
C12 N4 C11 C10 2.5(3)
C9 C10 C11 N5 177.7(2)
F1 C10 C11 N5 -2.3(3)
C9 C10 C11 N4 -1.9(3)
F1 C10 C11 N4 178.2(2)
C9 N3 C12 O9 -179.0(2)
C9 N3 C12 N4 0.1(3)
C11 N4 C12 O9 177.4(2)
C11 N4 C12 N3 -1.7(3)
C16 N6 C13 C14 0.9(3)
N6 C13 C14 F2 179.5(2)
N6 C13 C14 C15 1.2(3)
C16 N7 C15 N8 -179.6(2)
C16 N7 C15 C14 0.8(3)
C13 C14 C15 N8 178.4(2)
F2 C14 C15 N8 0.0(3)
C13 C14 C15 N7 -2.0(3)
F2 C14 C15 N7 179.63(18)
C13 N6 C16 O10 178.1(2)
C13 N6 C16 N7 -2.0(3)
C15 N7 C16 O10 -179.0(2)
C15 N7 C16 N6 1.1(3)
